data_7214369
loop_
_publ_author_name
'Lodochnikova, Olga'
'Dobrynin, Alexey B.'
'Andreeva, Olga V.'
'Strobykina, Irina Yu'
'Kataev, Vladimir E.'
'Litvinov, Igor'

_publ_section_title
;
 Z&#x2019;=2 crystallization of the three isomeric piridinoylhydrazone
 derivatives of isosteviol: Inclusion of an &#x201C;extra&#x201D; molecule
 in a unitcell as a &#x201C;cost&#x201D; of transferring a robust
 mirror-symmetrical H-bonding motif from an racemic environment into a
 homochiral one
;
_journal_name_full CrystEngComm
_journal_paper_doi 10.1039/c4ce00173g
_journal_year 2014
_chemical_absolute_configuration syn
_chemical_formula_moiety 'C27 H37 N3 O3'
_chemical_formula_sum 'C27 H37 N3 O3'
_chemical_formula_weight 451.60
_chemical_melting_point 548
_chemical_name_systematic
;Methyl 16-[N'-(pyridin-4-ylcarbonyl)hydrazono]-
ent-beyeran-19-oate
;
_space_group_IT_number 4
_symmetry_cell_setting monoclinic
_symmetry_Int_Tables_number 4
_symmetry_space_group_name_Hall 'P 2yb'
_symmetry_space_group_name_H-M 'P 1 21 1'
_atom_sites_solution_hydrogens geom
_atom_sites_solution_primary direct
_atom_sites_solution_secondary difmap
_audit_creation_method SHELXL-97
_cell_angle_alpha 90.00
_cell_angle_beta 93.118(4)
_cell_angle_gamma 90.00
_cell_formula_units_Z 4
_cell_length_a 8.015(2)
_cell_length_b 19.658(5)
_cell_length_c 15.418(4)
_cell_measurement_temperature 150(2)
_cell_volume 2425.6(11)
_computing_structure_refinement 'SHELXL-97 (Sheldrick, 1997)'
_diffrn_ambient_temperature 150(2)
_diffrn_measured_fraction_theta_full 0.998
_diffrn_measured_fraction_theta_max 0.998
_diffrn_radiation_monochromator graphite
_diffrn_radiation_type MoK\a
_diffrn_radiation_wavelength 0.71073
_diffrn_reflns_av_R_equivalents 0.0748
_diffrn_reflns_av_sigmaI/netI 0.1387
_diffrn_reflns_limit_h_max 10
_diffrn_reflns_limit_h_min -10
_diffrn_reflns_limit_k_max 25
_diffrn_reflns_limit_k_min -25
_diffrn_reflns_limit_l_max 20
_diffrn_reflns_limit_l_min -20
_diffrn_reflns_number 22301
_diffrn_reflns_theta_full 28.00
_diffrn_reflns_theta_max 28.00
_diffrn_reflns_theta_min 1.68
_diffrn_source 'fine-focus sealed tube'
_exptl_absorpt_coefficient_mu 0.081
_exptl_absorpt_correction_T_max 0.9920
_exptl_absorpt_correction_T_min 0.9607
_exptl_absorpt_correction_type multi-scan
_exptl_absorpt_process_details SADABS
_exptl_crystal_colour colorless
_exptl_crystal_density_diffrn 1.237
_exptl_crystal_density_method 'not measured'
_exptl_crystal_description prismatic
_exptl_crystal_F_000 976
_exptl_crystal_size_max 0.50
_exptl_crystal_size_mid 0.20
_exptl_crystal_size_min 0.10
_refine_diff_density_max 0.209
_refine_diff_density_min -0.258
_refine_diff_density_rms 0.052
_refine_ls_abs_structure_details 'Flack H D (1983), Acta Cryst. A39, 876-881'
_refine_ls_abs_structure_Flack 0.6(13)
_refine_ls_extinction_method none
_refine_ls_goodness_of_fit_ref 0.966
_refine_ls_hydrogen_treatment mixed
_refine_ls_matrix_type full
_refine_ls_number_parameters 611
_refine_ls_number_reflns 11612
_refine_ls_number_restraints 1
_refine_ls_restrained_S_all 0.966
_refine_ls_R_factor_all 0.1287
_refine_ls_R_factor_gt 0.0696
_refine_ls_shift/su_max 0.050
_refine_ls_shift/su_mean 0.004
_refine_ls_structure_factor_coef Fsqd
_refine_ls_weighting_details 'calc w=1/[\s^2^(Fo^2^)+(0.0445P)^2^+0.0000P] where P=(Fo^2^+2Fc^2^)/3'
_refine_ls_weighting_scheme calc
_refine_ls_wR_factor_gt 0.1238
_refine_ls_wR_factor_ref 0.1522
_reflns_number_gt 6623
_reflns_number_total 11612
_reflns_threshold_expression >2sigma(I)
_cod_data_source_file c4ce00173g1.cif
_cod_data_source_block kat118_fin
_cod_original_cell_volume 2425.6(10)
_cod_original_sg_symbol_H-M 'P 21'
_cod_database_code 7214369

loop_
_symmetry_equiv_pos_as_xyz
'x, y, z'
'-x, y+1/2, -z'

loop_
_atom_site_label
_atom_site_type_symbol
_atom_site_fract_x
_atom_site_fract_y
_atom_site_fract_z
_atom_site_U_iso_or_equiv
_atom_site_adp_type
_atom_site_occupancy
_atom_site_symmetry_multiplicity
_atom_site_calc_flag
_atom_site_refinement_flags
C1A C 0.8183(5) 1.14781(19) 0.7259(3) 0.0361(9) Uani 1 1 d .
H1A1 H 0.7635 1.1621 0.6697 0.043 Uiso 1 1 calc R
H1A2 H 0.7296 1.1337 0.7644 0.043 Uiso 1 1 calc R
C1B C 0.6574(5) 0.4899(2) 0.6118(2) 0.0378(10) Uani 1 1 d .
H1B1 H 0.5695 0.4727 0.5699 0.045 Uiso 1 1 calc R
H1B2 H 0.7192 0.5260 0.5822 0.045 Uiso 1 1 calc R
C2A C 0.9110(5) 1.20816(19) 0.7666(3) 0.0406(10) Uani 1 1 d .
H2A1 H 0.9538 1.1960 0.8260 0.049 Uiso 1 1 calc R
H2A2 H 0.8328 1.2468 0.7711 0.049 Uiso 1 1 calc R
C2B C 0.7782(5) 0.4318(2) 0.6352(3) 0.0442(11) Uani 1 1 d .
H2B1 H 0.8189 0.4116 0.5814 0.053 Uiso 1 1 calc R
H2B2 H 0.8759 0.4497 0.6701 0.053 Uiso 1 1 calc R
C3A C 1.0561(5) 1.22967(19) 0.7133(3) 0.0404(10) Uani 1 1 d .
H3A1 H 1.1152 1.2681 0.7429 0.048 Uiso 1 1 calc R
H3A2 H 1.0115 1.2461 0.6559 0.048 Uiso 1 1 calc R
C3B C 0.6921(6) 0.3774(2) 0.6866(3) 0.0432(11) Uani 1 1 d .
H3B1 H 0.7739 0.3412 0.7026 0.052 Uiso 1 1 calc R
H3B2 H 0.6019 0.3567 0.6489 0.052 Uiso 1 1 calc R
C4A C 1.1813(5) 1.17230(18) 0.6996(2) 0.0314(9) Uani 1 1 d .
C4B C 0.6174(5) 0.40397(19) 0.7691(2) 0.0334(9) Uani 1 1 d .
C5A C 1.0831(4) 1.11006(18) 0.6593(2) 0.0284(8) Uani 1 1 d .
H5A H 1.0316 1.1277 0.6032 0.034 Uiso 1 1 calc R
C5B C 0.4967(4) 0.46377(18) 0.7428(2) 0.0272(8) Uani 1 1 d .
H5B H 0.4111 0.4425 0.7017 0.033 Uiso 1 1 calc R
C6A C 1.1892(4) 1.04997(18) 0.6328(2) 0.0300(9) Uani 1 1 d .
H6A1 H 1.2864 1.0668 0.6022 0.036 Uiso 1 1 calc R
H6A2 H 1.2316 1.0252 0.6854 0.036 Uiso 1 1 calc R
C6B C 0.3945(4) 0.49284(19) 0.8155(2) 0.0300(9) Uani 1 1 d .
H6B1 H 0.3534 0.4553 0.8515 0.036 Uiso 1 1 calc R
H6B2 H 0.4657 0.5230 0.8533 0.036 Uiso 1 1 calc R
C7A C 1.0870(4) 1.00184(19) 0.5737(2) 0.0300(9) Uani 1 1 d .
H7A1 H 1.0531 1.0260 0.5192 0.036 Uiso 1 1 calc R
H7A2 H 1.1581 0.9629 0.5586 0.036 Uiso 1 1 calc R
C7B C 0.2481(4) 0.53269(18) 0.7757(2) 0.0295(9) Uani 1 1 d .
H7B1 H 0.1836 0.5516 0.8231 0.035 Uiso 1 1 calc R
H7B2 H 0.1738 0.5010 0.7418 0.035 Uiso 1 1 calc R
C8A C 0.9320(4) 0.97502(17) 0.6142(2) 0.0251(8) Uani 1 1 d .
C8B C 0.2959(4) 0.59091(18) 0.7164(2) 0.0255(8) Uani 1 1 d .
C9A C 0.8300(4) 1.03349(18) 0.6526(2) 0.0275(8) Uani 1 1 d .
H9A H 0.7846 1.0600 0.6012 0.033 Uiso 1 1 calc R
C9B C 0.4231(4) 0.56666(18) 0.6510(2) 0.0266(8) Uani 1 1 d .
H9B H 0.3582 0.5363 0.6095 0.032 Uiso 1 1 calc R
C10A C 0.9323(4) 1.08626(17) 0.7103(2) 0.0251(8) Uani 1 1 d .
C10B C 0.5728(5) 0.52186(18) 0.6890(2) 0.0273(8) Uani 1 1 d .
C11A C 0.6763(4) 1.00588(19) 0.6955(2) 0.0292(9) Uani 1 1 d .
H11A H 0.7123 0.9845 0.7516 0.035 Uiso 1 1 calc R
H11B H 0.6013 1.0443 0.7080 0.035 Uiso 1 1 calc R
C11B C 0.4771(5) 0.62705(18) 0.5963(2) 0.0313(9) Uani 1 1 d .
H11C H 0.5398 0.6099 0.5473 0.038 Uiso 1 1 calc R
H11D H 0.5532 0.6565 0.6325 0.038 Uiso 1 1 calc R
C12A C 0.5789(4) 0.95373(19) 0.6396(2) 0.0292(8) Uani 1 1 d .
H12A H 0.5175 0.9774 0.5910 0.035 Uiso 1 1 calc R
H12B H 0.4958 0.9310 0.6751 0.035 Uiso 1 1 calc R
C12B C 0.3285(5) 0.66951(19) 0.5605(2) 0.0351(10) Uani 1 1 d .
H12C H 0.2719 0.6448 0.5113 0.042 Uiso 1 1 calc R
H12D H 0.3707 0.7130 0.5378 0.042 Uiso 1 1 calc R
C13A C 0.6941(4) 0.89974(19) 0.6027(2) 0.0279(8) Uani 1 1 d .
C13B C 0.1995(5) 0.68514(19) 0.6287(2) 0.0304(9) Uani 1 1 d .
C14A C 0.8175(4) 0.9368(2) 0.5472(2) 0.0322(9) Uani 1 1 d .
H14A H 0.7588 0.9689 0.5066 0.039 Uiso 1 1 calc R
H14B H 0.8822 0.9042 0.5134 0.039 Uiso 1 1 calc R
C14B C 0.1420(5) 0.61767(18) 0.6648(2) 0.0330(9) Uani 1 1 d .
H14C H 0.1068 0.5860 0.6174 0.040 Uiso 1 1 calc R
H14D H 0.0478 0.6243 0.7029 0.040 Uiso 1 1 calc R
C15A C 0.9679(4) 0.91709(16) 0.6806(2) 0.0242(8) Uani 1 1 d .
H15A H 1.0661 0.8900 0.6650 0.029 Uiso 1 1 calc R
H15B H 0.9889 0.9356 0.7399 0.029 Uiso 1 1 calc R
C15B C 0.3570(4) 0.65603(17) 0.7651(2) 0.0263(8) Uani 1 1 d .
H15C H 0.3110 0.6584 0.8233 0.032 Uiso 1 1 calc R
H15D H 0.4805 0.6571 0.7718 0.032 Uiso 1 1 calc R
C16A C 0.8114(4) 0.87431(18) 0.6750(2) 0.0253(8) Uani 1 1 d .
C16B C 0.2922(4) 0.71411(19) 0.7084(2) 0.0252(8) Uani 1 1 d .
C17A C 0.5928(5) 0.84340(19) 0.5560(2) 0.0375(10) Uani 1 1 d .
H17A H 0.6690 0.8100 0.5324 0.056 Uiso 1 1 calc R
H17B H 0.5224 0.8632 0.5085 0.056 Uiso 1 1 calc R
H17C H 0.5219 0.8209 0.5972 0.056 Uiso 1 1 calc R
C17B C 0.0619(5) 0.7305(2) 0.5898(3) 0.0453(11) Uani 1 1 d .
H17D H 0.0101 0.7088 0.5379 0.068 Uiso 1 1 calc R
H17E H 0.1094 0.7745 0.5740 0.068 Uiso 1 1 calc R
H17F H -0.0227 0.7377 0.6325 0.068 Uiso 1 1 calc R
C18A C 1.3093(5) 1.1977(2) 0.6358(3) 0.0432(11) Uani 1 1 d .
H18A H 1.3583 1.2407 0.6571 0.065 Uiso 1 1 calc R
H18B H 1.2532 1.2050 0.5785 0.065 Uiso 1 1 calc R
H18C H 1.3978 1.1637 0.6313 0.065 Uiso 1 1 calc R
C18B C 0.5177(5) 0.3460(2) 0.8096(3) 0.0428(10) Uani 1 1 d .
H18D H 0.4147 0.3378 0.7740 0.064 Uiso 1 1 calc R
H18E H 0.4896 0.3589 0.8685 0.064 Uiso 1 1 calc R
H18F H 0.5855 0.3045 0.8122 0.064 Uiso 1 1 calc R
C19A C 1.2845(5) 1.1529(2) 0.7808(3) 0.0320(9) Uani 1 1 d .
C19B C 0.7594(5) 0.4199(2) 0.8354(3) 0.0373(10) Uani 1 1 d .
C20A C 0.9899(4) 1.05697(18) 0.8008(2) 0.0283(8) Uani 1 1 d .
H20A H 1.0791 1.0236 0.7939 0.042 Uiso 1 1 calc R
H20B H 0.8952 1.0349 0.8269 0.042 Uiso 1 1 calc R
H20C H 1.0318 1.0940 0.8386 0.042 Uiso 1 1 calc R
C20B C 0.7035(4) 0.5624(2) 0.7429(2) 0.0339(9) Uani 1 1 d .
H20D H 0.8018 0.5338 0.7559 0.051 Uiso 1 1 calc R
H20E H 0.6565 0.5770 0.7972 0.051 Uiso 1 1 calc R
H20F H 0.7360 0.6025 0.7100 0.051 Uiso 1 1 calc R
C21A C 1.3560(5) 1.1784(2) 0.9274(3) 0.0527(12) Uani 1 1 d .
H21A H 1.3292 1.1320 0.9454 0.079 Uiso 1 1 calc R
H21B H 1.3284 1.2105 0.9732 0.079 Uiso 1 1 calc R
H21C H 1.4755 1.1815 0.9175 0.079 Uiso 1 1 calc R
C21B C 0.8377(5) 0.4728(2) 0.9689(3) 0.0468(11) Uani 1 1 d .
H21D H 0.8571 0.4334 1.0071 0.070 Uiso 1 1 calc R
H21E H 0.8020 0.5117 1.0031 0.070 Uiso 1 1 calc R
H21F H 0.9413 0.4844 0.9413 0.070 Uiso 1 1 calc R
C22A C 0.8512(4) 0.75096(18) 0.8364(2) 0.0253(8) Uani 1 1 d .
C22B C 0.3595(4) 0.85744(17) 0.8310(2) 0.0242(8) Uani 1 1 d .
C23A C 1.2113(5) 0.7403(2) 1.0044(3) 0.0410(10) Uani 1 1 d .
H23A H 1.2872 0.7699 1.0351 0.049 Uiso 1 1 calc R
C23B C 0.7330(4) 0.8988(2) 0.9828(2) 0.0318(9) Uani 1 1 d .
H23B H 0.8160 0.8758 1.0180 0.038 Uiso 1 1 calc R
C24A C 1.0950(4) 0.76914(19) 0.9451(2) 0.0312(9) Uani 1 1 d .
H24A H 1.0920 0.8169 0.9357 0.037 Uiso 1 1 calc R
C24B C 0.6154(4) 0.86050(19) 0.9368(2) 0.0277(8) Uani 1 1 d .
H24B H 0.6193 0.8122 0.9396 0.033 Uiso 1 1 calc R
C25A C 0.9838(4) 0.72634(18) 0.9003(2) 0.0229(8) Uani 1 1 d .
C25B C 0.4914(4) 0.89267(17) 0.8863(2) 0.0227(8) Uani 1 1 d .
C26A C 0.9905(5) 0.65766(19) 0.9193(2) 0.0296(9) Uani 1 1 d .
H26A H 0.9123 0.6271 0.8919 0.035 Uiso 1 1 calc R
C26B C 0.4919(4) 0.96317(18) 0.8858(2) 0.0261(8) Uani 1 1 d .
H26B H 0.4075 0.9876 0.8533 0.031 Uiso 1 1 calc R
C27A C 1.1125(5) 0.63388(19) 0.9787(2) 0.0327(9) Uani 1 1 d .
H27A H 1.1173 0.5864 0.9899 0.039 Uiso 1 1 calc R
C27B C 0.6163(5) 0.9973(2) 0.9330(2) 0.0328(9) Uani 1 1 d .
H27B H 0.6155 1.0456 0.9312 0.039 Uiso 1 1 calc R
N1A N 0.7717(3) 0.82388(15) 0.72231(18) 0.0255(7) Uani 1 1 d .
N1B N 0.2982(3) 0.77771(15) 0.72070(18) 0.0256(7) Uani 1 1 d .
N2A N 0.8909(4) 0.80387(15) 0.78629(19) 0.0242(7) Uani 1 1 d .
N2B N 0.4007(4) 0.79844(15) 0.79337(19) 0.0262(7) Uani 1 1 d .
N3A N 1.2236(4) 0.67401(17) 1.0209(2) 0.0403(8) Uani 1 1 d .
N3B N 0.7372(4) 0.96714(16) 0.9809(2) 0.0340(8) Uani 1 1 d .
O1A O 1.3825(3) 1.10672(14) 0.78692(17) 0.0402(7) Uani 1 1 d .
O1B O 0.8999(4) 0.40059(17) 0.8313(2) 0.0622(9) Uani 1 1 d .
O2A O 1.2606(3) 1.19479(13) 0.84869(18) 0.0420(7) Uani 1 1 d .
O2B O 0.7092(3) 0.45667(13) 0.90282(16) 0.0379(7) Uani 1 1 d .
O3A O 0.7134(3) 0.72288(13) 0.83140(16) 0.0328(6) Uani 1 1 d .
O3B O 0.2187(3) 0.88245(12) 0.82176(15) 0.0295(6) Uani 1 1 d .
H2A H 0.992(4) 0.8224(18) 0.789(2) 0.030(11) Uiso 1 1 d .
H2B H 0.511(5) 0.781(2) 0.801(3) 0.056(13) Uiso 1 1 d .

loop_
_atom_site_aniso_label
_atom_site_aniso_U_11
_atom_site_aniso_U_22
_atom_site_aniso_U_33
_atom_site_aniso_U_23
_atom_site_aniso_U_13
_atom_site_aniso_U_12
C1A 0.032(2) 0.033(2) 0.044(2) 0.0018(19) 0.0089(18) 0.0068(18)
C1B 0.052(3) 0.032(2) 0.030(2) 0.0027(18) 0.0138(19) 0.016(2)
C2A 0.044(3) 0.025(2) 0.053(3) -0.0024(19) 0.007(2) 0.0090(19)
C2B 0.057(3) 0.037(2) 0.041(2) 0.009(2) 0.025(2) 0.022(2)
C3A 0.045(3) 0.023(2) 0.054(3) 0.005(2) 0.005(2) 0.0036(19)
C3B 0.064(3) 0.029(2) 0.038(2) 0.0014(19) 0.012(2) 0.016(2)
C4A 0.031(2) 0.027(2) 0.037(2) 0.0045(17) 0.0050(17) 0.0021(17)
C4B 0.042(2) 0.030(2) 0.029(2) 0.0026(17) 0.0059(19) 0.0073(18)
C5A 0.031(2) 0.025(2) 0.029(2) 0.0052(16) 0.0048(16) 0.0032(17)
C5B 0.030(2) 0.026(2) 0.0250(19) 0.0003(16) 0.0029(16) 0.0016(16)
C6A 0.029(2) 0.031(2) 0.031(2) -0.0005(17) 0.0087(16) 0.0012(16)
C6B 0.033(2) 0.028(2) 0.030(2) 0.0017(17) 0.0091(17) -0.0036(17)
C7A 0.028(2) 0.036(2) 0.028(2) 0.0003(17) 0.0072(16) 0.0021(17)
C7B 0.028(2) 0.027(2) 0.034(2) -0.0039(17) 0.0109(17) -0.0056(16)
C8A 0.0244(19) 0.028(2) 0.0230(18) -0.0001(16) 0.0003(15) 0.0042(16)
C8B 0.0227(19) 0.028(2) 0.0256(19) -0.0047(16) 0.0008(15) -0.0008(16)
C9A 0.027(2) 0.027(2) 0.028(2) 0.0045(16) 0.0024(16) 0.0069(16)
C9B 0.030(2) 0.027(2) 0.0226(18) -0.0038(16) 0.0008(15) -0.0001(16)
C10A 0.0264(19) 0.0212(19) 0.0285(19) 0.0037(15) 0.0091(15) 0.0043(15)
C10B 0.031(2) 0.026(2) 0.0257(19) -0.0019(16) 0.0067(16) 0.0011(16)
C11A 0.024(2) 0.033(2) 0.031(2) 0.0032(17) 0.0020(16) 0.0082(17)
C11B 0.037(2) 0.028(2) 0.029(2) 0.0038(17) 0.0042(17) 0.0044(17)
C12A 0.0230(19) 0.035(2) 0.030(2) 0.0083(17) -0.0004(16) 0.0073(17)
C12B 0.047(3) 0.029(2) 0.029(2) -0.0058(17) -0.0040(18) 0.0039(19)
C13A 0.025(2) 0.033(2) 0.0254(19) -0.0004(17) -0.0017(16) 0.0022(17)
C13B 0.031(2) 0.030(2) 0.028(2) -0.0055(17) -0.0099(16) 0.0047(17)
C14A 0.033(2) 0.038(2) 0.025(2) 0.0041(17) 0.0009(17) 0.0091(18)
C14B 0.029(2) 0.032(2) 0.037(2) -0.0137(18) -0.0031(18) 0.0011(17)
C15A 0.0242(19) 0.0213(19) 0.0268(19) -0.0004(15) -0.0013(15) 0.0061(15)
C15B 0.0245(19) 0.027(2) 0.0270(19) -0.0035(16) -0.0005(15) -0.0014(16)
C16A 0.0202(18) 0.026(2) 0.0296(19) -0.0017(16) -0.0002(15) 0.0040(15)
C16B 0.0192(19) 0.031(2) 0.0255(19) -0.0028(16) -0.0017(15) -0.0012(16)
C17A 0.038(2) 0.037(2) 0.036(2) 0.0014(19) -0.0088(19) 0.0007(19)
C17B 0.042(3) 0.040(3) 0.051(3) -0.014(2) -0.023(2) 0.016(2)
C18A 0.048(3) 0.035(2) 0.047(3) 0.007(2) 0.010(2) -0.010(2)
C18B 0.058(3) 0.031(2) 0.040(2) 0.0044(19) 0.008(2) 0.004(2)
C19A 0.027(2) 0.028(2) 0.042(2) -0.0027(19) 0.0099(18) -0.0055(18)
C19B 0.042(3) 0.034(2) 0.037(2) 0.0130(19) 0.006(2) 0.0075(19)
C20A 0.031(2) 0.026(2) 0.0281(19) -0.0006(16) 0.0072(16) 0.0015(17)
C20B 0.028(2) 0.034(2) 0.040(2) 0.0088(18) 0.0042(17) 0.0019(18)
C21A 0.052(3) 0.056(3) 0.050(3) -0.027(2) -0.008(2) 0.008(2)
C21B 0.048(3) 0.051(3) 0.040(2) 0.011(2) -0.012(2) -0.004(2)
C22A 0.023(2) 0.024(2) 0.0283(19) -0.0035(16) -0.0004(16) 0.0011(16)
C22B 0.025(2) 0.0200(19) 0.0273(19) 0.0014(16) -0.0022(15) -0.0003(16)
C23A 0.037(2) 0.049(3) 0.036(2) 0.001(2) -0.0114(19) -0.010(2)
C23B 0.030(2) 0.039(2) 0.026(2) -0.0084(18) -0.0040(17) 0.0035(18)
C24A 0.030(2) 0.029(2) 0.034(2) 0.0040(17) 0.0020(17) -0.0034(17)
C24B 0.024(2) 0.032(2) 0.0268(19) -0.0034(17) -0.0005(16) 0.0042(16)
C25A 0.0160(17) 0.0269(19) 0.0257(18) 0.0005(16) 0.0017(14) -0.0010(15)
C25B 0.0229(19) 0.0232(19) 0.0223(18) -0.0040(15) 0.0037(15) -0.0015(15)
C26A 0.030(2) 0.030(2) 0.029(2) 0.0007(17) 0.0017(16) 0.0033(17)
C26B 0.027(2) 0.030(2) 0.0217(18) -0.0006(16) 0.0024(15) -0.0004(17)
C27A 0.034(2) 0.033(2) 0.032(2) 0.0084(18) 0.0018(18) 0.0038(18)
C27B 0.039(2) 0.031(2) 0.029(2) -0.0035(18) 0.0077(18) -0.0065(19)
N1A 0.0240(16) 0.0257(16) 0.0262(16) 0.0025(13) -0.0033(13) 0.0077(13)
N1B 0.0216(16) 0.0278(17) 0.0267(16) -0.0059(13) -0.0042(13) 0.0004(13)
N2A 0.0181(16) 0.0257(17) 0.0280(16) 0.0005(13) -0.0055(13) -0.0008(14)
N2B 0.0221(17) 0.0213(16) 0.0344(17) -0.0072(14) -0.0054(14) 0.0008(13)
N3A 0.043(2) 0.043(2) 0.0332(18) 0.0081(16) -0.0092(16) 0.0023(17)
N3B 0.0290(18) 0.038(2) 0.0348(18) -0.0098(16) 0.0035(15) -0.0051(15)
O1A 0.0396(16) 0.0351(16) 0.0457(17) -0.0060(13) 0.0011(13) 0.0112(14)
O1B 0.044(2) 0.072(2) 0.069(2) -0.0078(18) -0.0037(17) 0.0255(18)
O2A 0.0429(17) 0.0352(16) 0.0477(17) -0.0145(14) 0.0012(14) 0.0048(13)
O2B 0.0380(15) 0.0453(17) 0.0300(14) -0.0011(13) -0.0011(13) 0.0057(13)
O3A 0.0275(15) 0.0281(14) 0.0422(16) 0.0062(12) -0.0045(12) -0.0028(12)
O3B 0.0261(14) 0.0278(14) 0.0339(14) -0.0067(11) -0.0040(11) 0.0076(11)

loop_
_atom_type_symbol
_atom_type_description
_atom_type_scat_dispersion_real
_atom_type_scat_dispersion_imag
_atom_type_scat_source
C C 0.0033 0.0016 'International Tables Vol C Tables 4.2.6.8 and 6.1.1.4'
H H 0.0000 0.0000 'International Tables Vol C Tables 4.2.6.8 and 6.1.1.4'
N N 0.0061 0.0033 'International Tables Vol C Tables 4.2.6.8 and 6.1.1.4'
O O 0.0106 0.0060 'International Tables Vol C Tables 4.2.6.8 and 6.1.1.4'

loop_
_geom_angle_atom_site_label_1
_geom_angle_atom_site_label_2
_geom_angle_atom_site_label_3
_geom_angle
C2A C1A C10A 113.4(3)
C2B C1B C10B 115.0(3)
C1A C2A C3A 111.5(3)
C3B C2B C1B 110.4(3)
C2A C3A C4A 113.3(3)
C2B C3B C4B 113.8(3)
C19A C4A C3A 113.9(3)
C19A C4A C18A 104.9(3)
C3A C4A C18A 108.2(3)
C19A C4A C5A 111.9(3)
C3A C4A C5A 108.1(3)
C18A C4A C5A 109.7(3)
C19B C4B C3B 108.5(3)
C19B C4B C18B 105.3(3)
C3B C4B C18B 108.7(3)
C19B C4B C5B 116.8(3)
C3B C4B C5B 107.9(3)
C18B C4B C5B 109.5(3)
C6A C5A C10A 111.3(3)
C6A C5A C4A 115.9(3)
C10A C5A C4A 115.1(3)
C6B C5B C10B 110.9(3)
C6B C5B C4B 116.1(3)
C10B C5B C4B 115.8(3)
C7A C6A C5A 110.6(3)
C7B C6B C5B 109.3(3)
C8A C7A C6A 113.4(3)
C6B C7B C8B 114.6(3)
C7A C8A C14A 111.4(3)
C7A C8A C9A 111.2(3)
C14A C8A C9A 108.1(3)
C7A C8A C15A 113.7(3)
C14A C8A C15A 99.7(3)
C9A C8A C15A 112.2(3)
C14B C8B C7B 110.4(3)
C14B C8B C9B 108.1(3)
C7B C8B C9B 110.8(3)
C14B C8B C15B 101.1(3)
C7B C8B C15B 114.4(3)
C9B C8B C15B 111.6(3)
C11A C9A C8A 110.9(3)
C11A C9A C10A 113.4(3)
C8A C9A C10A 115.9(3)
C11B C9B C8B 109.6(3)
C11B C9B C10B 113.9(3)
C8B C9B C10B 116.5(3)
C1A C10A C5A 109.1(3)
C1A C10A C20A 107.4(3)
C5A C10A C20A 111.4(3)
C1A C10A C9A 108.1(3)
C5A C10A C9A 108.0(3)
C20A C10A C9A 112.6(3)
C20B C10B C1B 108.5(3)
C20B C10B C5B 111.8(3)
C1B C10B C5B 108.4(3)
C20B C10B C9B 113.4(3)
C1B C10B C9B 107.4(3)
C5B C10B C9B 107.2(3)
C12A C11A C9A 113.1(3)
C9B C11B C12B 112.5(3)
C11A C12A C13A 112.0(3)
C11B C12B C13B 113.5(3)
C16A C13A C14A 100.2(3)
C16A C13A C17A 113.8(3)
C14A C13A C17A 115.1(3)
C16A C13A C12A 108.6(3)
C14A C13A C12A 107.4(3)
C17A C13A C12A 111.1(3)
C16B C13B C17B 114.4(3)
C16B C13B C14B 100.1(3)
C17B C13B C14B 115.5(3)
C16B C13B C12B 108.1(3)
C17B C13B C12B 110.4(3)
C14B C13B C12B 107.7(3)
C13A C14A C8A 103.7(3)
C13B C14B C8B 103.9(3)
C16A C15A C8A 104.4(3)
C16B C15B C8B 104.7(3)
N1A C16A C13A 121.0(3)
N1A C16A C15A 129.1(3)
C13A C16A C15A 110.0(3)
N1B C16B C13B 120.5(3)
N1B C16B C15B 130.5(3)
C13B C16B C15B 108.9(3)
O1A C19A O2A 121.2(4)
O1A C19A C4A 125.6(4)
O2A C19A C4A 113.2(3)
O1B C19B O2B 122.3(4)
O1B C19B C4B 125.0(4)
O2B C19B C4B 112.6(3)
O3A C22A N2A 123.4(3)
O3A C22A C25A 120.0(3)
N2A C22A C25A 116.7(3)
O3B C22B N2B 122.6(3)
O3B C22B C25B 119.8(3)
N2B C22B C25B 117.6(3)
N3A C23A C24A 124.4(4)
N3B C23B C24B 123.6(3)
C25A C24A C23A 118.1(4)
C23B C24B C25B 119.5(3)
C26A C25A C24A 118.1(3)
C26A C25A C22A 118.4(3)
C24A C25A C22A 123.4(3)
C24B C25B C26B 117.3(3)
C24B C25B C22B 125.1(3)
C26B C25B C22B 117.6(3)
C25A C26A C27A 119.2(4)
C27B C26B C25B 119.1(3)
N3A C27A C26A 123.5(4)
N3B C27B C26B 124.2(4)
C16A N1A N2A 116.1(3)
C16B N1B N2B 114.8(3)
C22A N2A N1A 116.8(3)
C22B N2B N1B 116.4(3)
C23A N3A C27A 116.5(3)
C27B N3B C23B 116.2(3)
C19A O2A C21A 115.2(3)
C19B O2B C21B 115.5(3)

loop_
_geom_bond_atom_site_label_1
_geom_bond_atom_site_label_2
_geom_bond_distance
C1A C2A 1.517(5)
C1A C10A 1.543(5)
C1B C2B 1.528(5)
C1B C10B 1.536(5)
C2A C3A 1.520(5)
C2B C3B 1.518(5)
C3A C4A 1.532(5)
C3B C4B 1.527(5)
C4A C19A 1.511(5)
C4A C18A 1.543(5)
C4A C5A 1.565(5)
C4B C19B 1.521(5)
C4B C18B 1.544(5)
C4B C5B 1.561(5)
C5A C6A 1.524(5)
C5A C10A 1.550(5)
C5B C6B 1.534(5)
C5B C10B 1.555(5)
C6A C7A 1.521(5)
C6B C7B 1.513(5)
C7A C8A 1.515(5)
C7B C8B 1.527(5)
C8A C14A 1.540(5)
C8A C9A 1.546(5)
C8A C15A 1.548(5)
C8B C14B 1.524(5)
C8B C9B 1.547(5)
C8B C15B 1.550(5)
C9A C11A 1.530(5)
C9A C10A 1.569(5)
C9B C11B 1.532(5)
C9B C10B 1.576(5)
C10A C20A 1.556(5)
C10B C20B 1.525(5)
C11A C12A 1.526(5)
C11B C12B 1.533(5)
C12A C13A 1.536(5)
C12B C13B 1.545(5)
C13A C16A 1.504(5)
C13A C14A 1.528(5)
C13A C17A 1.530(5)
C13B C16B 1.512(5)
C13B C17B 1.516(5)
C13B C14B 1.520(5)
C15A C16A 1.509(5)
C15B C16B 1.513(5)
C16A N1A 1.281(4)
C16B N1B 1.265(4)
C19A O1A 1.201(4)
C19A O2A 1.353(4)
C19B O1B 1.193(5)
C19B O2B 1.346(5)
C21A O2A 1.436(5)
C21B O2B 1.444(4)
C22A O3A 1.233(4)
C22A N2A 1.344(4)
C22A C25A 1.490(5)
C22B O3B 1.232(4)
C22B N2B 1.346(4)
C22B C25B 1.492(4)
C23A N3A 1.330(5)
C23A C24A 1.390(5)
C23B N3B 1.343(5)
C23B C24B 1.375(5)
C24A C25A 1.383(5)
C24B C25B 1.382(4)
C25A C26A 1.382(5)
C25B C26B 1.386(5)
C26A C27A 1.384(5)
C26B C27B 1.378(5)
C27A N3A 1.333(5)
C27B N3B 1.326(5)
N1A N2A 1.392(4)
N1B N2B 1.413(4)
